data_7238870
loop_
_publ_author_name
'Dey, Avishek'
'Mandal, Sumit K.'
'Biradha, Kumar'

_publ_section_title
;
 Metal--organic gels and coordination networks of
 pyridine-3,5-bis(1-methyl-benzimidazole-2-yl) and metal halides: self
 sustainability, mechano, chemical responsiveness and gas and dye
 sorptions
;
_journal_issue 45
_journal_name_full CrystEngComm
_journal_page_first 9769
_journal_paper_doi 10.1039/c3ce41501e
_journal_volume 15
_journal_year 2013
_chemical_formula_sum 'C42 H42 Cl6 Cu3 N10 O4'
_chemical_formula_weight 1154.18
_space_group_IT_number 14
_space_group_name_Hall '-P 2yn'
_space_group_name_H-M_alt 'P 1 21/n 1'
_symmetry_cell_setting monoclinic
_symmetry_space_group_name_H-M 'P 1 21/n 1'
_atom_sites_solution_hydrogens geom
_atom_sites_solution_primary direct
_atom_sites_solution_secondary difmap
_audit_creation_method SHELXL-97
_cell_angle_alpha 90.00
_cell_angle_beta 109.156(5)
_cell_angle_gamma 90.00
_cell_formula_units_Z 2
_cell_length_a 14.449(3)
_cell_length_b 8.2156(14)
_cell_length_c 20.383(4)
_cell_measurement_temperature 293(2)
_cell_volume 2285.6(8)
_computing_structure_refinement 'SHELXL-97 (Sheldrick, 1997)'
_computing_structure_solution 'SHELXS-97 (Sheldrick, 1990)'
_diffrn_ambient_temperature 293(2)
_diffrn_measured_fraction_theta_full 0.998
_diffrn_measured_fraction_theta_max 0.998
_diffrn_radiation_monochromator graphite
_diffrn_radiation_source 'fine-focus sealed tube'
_diffrn_radiation_type MoK\a
_diffrn_radiation_wavelength 0.71073
_diffrn_reflns_av_R_equivalents 0.1585
_diffrn_reflns_av_sigmaI/netI 0.0924
_diffrn_reflns_limit_h_max 15
_diffrn_reflns_limit_h_min -15
_diffrn_reflns_limit_k_max 8
_diffrn_reflns_limit_k_min -8
_diffrn_reflns_limit_l_max 21
_diffrn_reflns_limit_l_min -21
_diffrn_reflns_number 20912
_diffrn_reflns_theta_full 22.49
_diffrn_reflns_theta_max 22.49
_diffrn_reflns_theta_min 2.09
_exptl_absorpt_coefficient_mu 1.789
_exptl_absorpt_correction_T_max 0.765
_exptl_absorpt_correction_T_min 0.706
_exptl_absorpt_correction_type empirical
_exptl_absorpt_process_details SADABS
_exptl_crystal_colour green
_exptl_crystal_density_diffrn 1.677
_exptl_crystal_density_method 'not measured'
_exptl_crystal_description blocks
_exptl_crystal_F_000 1170
_exptl_crystal_size_max 0.20
_exptl_crystal_size_mid 0.18
_exptl_crystal_size_min 0.15
_refine_diff_density_max 1.273
_refine_diff_density_min -0.589
_refine_diff_density_rms 0.120
_refine_ls_extinction_method none
_refine_ls_goodness_of_fit_ref 1.057
_refine_ls_hydrogen_treatment mixed
_refine_ls_matrix_type full
_refine_ls_number_parameters 285
_refine_ls_number_reflns 2983
_refine_ls_number_restraints 0
_refine_ls_restrained_S_all 1.057
_refine_ls_R_factor_all 0.1193
_refine_ls_R_factor_gt 0.0624
_refine_ls_shift/su_max 0.009
_refine_ls_shift/su_mean 0.000
_refine_ls_structure_factor_coef Fsqd
_refine_ls_weighting_details 'calc w=1/[\s^2^(Fo^2^)+(0.1000P)^2^+0.0000P] where P=(Fo^2^+2Fc^2^)/3'
_refine_ls_weighting_scheme calc
_refine_ls_wR_factor_gt 0.1500
_refine_ls_wR_factor_ref 0.1834
_reflns_number_gt 1839
_reflns_number_total 2983
_reflns_threshold_expression >2sigma(I)
_cod_data_source_file c3ce41501e.txt
_cod_data_source_block 6
_cod_depositor_comments
;
The following automatic conversions were performed:

data item '_symmetry_cell_setting' value 'Monoclinic' was changed to
'monoclinic' in accordance with the
/home/saulius/struct/COD-crude-data/automatic-downloads/DataCite-retrospective/RSC/depositions/lib/dictionaries/cif_core.dic
dictionary named 'cif_core.dic' version 2.4.2 last updated on
2011-04-26.

Automatic conversion script
Id: cif_fix_values 6909 2019-04-08 15:41:33Z antanas 
;
_cod_original_cell_volume 2285.6(7)
_cod_original_sg_symbol_H-M P2(1)/n
_cod_database_code 7238870

loop_
_symmetry_equiv_pos_as_xyz
'x, y, z'
'-x+1/2, y+1/2, -z+1/2'
'-x, -y, -z'
'x-1/2, -y-1/2, z-1/2'

loop_
_atom_site_label
_atom_site_type_symbol
_atom_site_fract_x
_atom_site_fract_y
_atom_site_fract_z
_atom_site_U_iso_or_equiv
_atom_site_adp_type
_atom_site_occupancy
_atom_site_symmetry_multiplicity
_atom_site_calc_flag
_atom_site_refinement_flags
Cu1 Cu 0.76925(8) -0.32066(14) 0.12883(6) 0.0269(4) Uani 1 1 d .
Cu2 Cu 1.0000 0.0000 0.0000 0.0339(5) Uani 1 2 d S
Cl1 Cl 0.73101(19) -0.3868(3) 0.22264(13) 0.0416(7) Uani 1 1 d .
Cl2 Cl 0.7497(2) -0.3965(3) 0.01951(14) 0.0505(8) Uani 1 1 d .
Cl3 Cl 1.1401(2) 0.0284(5) 0.08935(17) 0.0764(12) Uani 1 1 d .
N1 N 0.9233(5) 0.0985(9) 0.0601(4) 0.0258(19) Uani 1 1 d .
C1 C 0.9596(6) 0.2333(12) 0.0968(5) 0.029(2) Uani 1 1 d .
H1 H 1.0188 0.2756 0.0956 0.035 Uiso 1 1 calc R
C2 C 0.9112(6) 0.3105(11) 0.1361(5) 0.023(2) Uani 1 1 d .
C3 C 0.8246(6) 0.2459(11) 0.1404(5) 0.024(2) Uani 1 1 d .
H3 H 0.7924 0.2944 0.1681 0.029 Uiso 1 1 calc R
C4 C 0.7873(6) 0.1064(11) 0.1021(5) 0.023(2) Uani 1 1 d .
C5 C 0.8391(7) 0.0360(12) 0.0631(5) 0.028(2) Uani 1 1 d .
H5 H 0.8146 -0.0581 0.0380 0.034 Uiso 1 1 calc R
N11 N 1.0485(5) 0.4733(9) 0.2165(4) 0.0256(19) Uani 1 1 d .
N12 N 0.9067(5) 0.5974(10) 0.1736(4) 0.029(2) Uani 1 1 d .
C11 C 0.9555(6) 0.4620(11) 0.1757(5) 0.022(2) Uani 1 1 d .
C12 C 0.9721(7) 0.7048(11) 0.2179(5) 0.026(2) Uani 1 1 d .
C13 C 1.0615(7) 0.6288(12) 0.2438(5) 0.030(2) Uani 1 1 d .
C14 C 1.1421(8) 0.7046(15) 0.2898(5) 0.044(3) Uani 1 1 d .
H14 H 1.2021 0.6516 0.3074 0.053 Uiso 1 1 calc R
C15 C 1.1297(8) 0.8621(15) 0.3083(6) 0.051(3) Uani 1 1 d .
H15 H 1.1823 0.9186 0.3384 0.061 Uiso 1 1 calc R
C16 C 1.0371(8) 0.9383(13) 0.2817(5) 0.043(3) Uani 1 1 d .
H16 H 1.0303 1.0446 0.2950 0.051 Uiso 1 1 calc R
C17 C 0.9582(8) 0.8627(11) 0.2377(5) 0.035(3) Uani 1 1 d .
H17 H 0.8974 0.9136 0.2213 0.042 Uiso 1 1 calc R
C18 C 1.1261(8) 0.3471(13) 0.2361(6) 0.052(3) Uani 1 1 d .
H18A H 1.1858 0.3941 0.2662 0.078 Uiso 1 1 calc R
H18B H 1.1365 0.3057 0.1951 0.078 Uiso 1 1 calc R
H18C H 1.1062 0.2599 0.2599 0.078 Uiso 1 1 calc R
N21 N 0.6130(5) 0.1191(9) 0.0954(4) 0.0251(19) Uani 1 1 d .
N22 N 0.6777(5) -0.1284(9) 0.1032(4) 0.0258(19) Uani 1 1 d .
C21 C 0.6944(6) 0.0305(11) 0.1018(5) 0.023(2) Uani 1 1 d .
C22 C 0.5790(6) -0.1447(12) 0.0947(5) 0.027(2) Uani 1 1 d .
C23 C 0.5382(7) 0.0094(12) 0.0913(5) 0.026(2) Uani 1 1 d .
C24 C 0.4396(7) 0.0334(13) 0.0826(5) 0.031(3) Uani 1 1 d .
H24 H 0.4130 0.1372 0.0801 0.038 Uiso 1 1 calc R
C25 C 0.3836(7) -0.1032(15) 0.0781(5) 0.040(3) Uani 1 1 d .
H25 H 0.3174 -0.0916 0.0726 0.048 Uiso 1 1 calc R
C26 C 0.4226(7) -0.2579(14) 0.0814(5) 0.042(3) Uani 1 1 d .
H26 H 0.3819 -0.3477 0.0773 0.050 Uiso 1 1 calc R
C27 C 0.5220(7) -0.2822(13) 0.0909(5) 0.036(3) Uani 1 1 d .
H27 H 0.5486 -0.3862 0.0944 0.043 Uiso 1 1 calc R
C28 C 0.6025(8) 0.2976(12) 0.0934(5) 0.041(3) Uani 1 1 d .
H28A H 0.5360 0.3258 0.0885 0.061 Uiso 1 1 calc R
H28B H 0.6189 0.3400 0.0548 0.061 Uiso 1 1 calc R
H28C H 0.6457 0.3432 0.1358 0.061 Uiso 1 1 calc R
O1W O 0.9894(14) -0.284(2) 0.0380(10) 0.215(8) Uiso 1 1 d .
O2W O 1.1235(15) -0.413(3) 0.0817(11) 0.239(9) Uiso 1 1 d .

loop_
_atom_site_aniso_label
_atom_site_aniso_U_11
_atom_site_aniso_U_22
_atom_site_aniso_U_33
_atom_site_aniso_U_23
_atom_site_aniso_U_13
_atom_site_aniso_U_12
Cu1 0.0250(7) 0.0232(7) 0.0337(7) -0.0005(6) 0.0113(5) 0.0026(6)
Cu2 0.0213(10) 0.0434(13) 0.0400(11) -0.0172(9) 0.0140(8) -0.0027(9)
Cl1 0.0469(17) 0.0437(18) 0.0414(16) 0.0034(13) 0.0241(13) 0.0027(14)
Cl2 0.074(2) 0.0404(18) 0.0386(16) -0.0062(14) 0.0198(15) 0.0020(16)
Cl3 0.0287(16) 0.126(3) 0.067(2) -0.051(2) 0.0051(15) 0.0109(19)
N1 0.014(4) 0.028(5) 0.039(5) -0.011(4) 0.014(4) 0.003(4)
C1 0.018(5) 0.035(7) 0.036(6) -0.007(5) 0.010(5) -0.009(5)
C2 0.020(5) 0.017(6) 0.034(5) -0.001(4) 0.009(4) 0.004(4)
C3 0.019(5) 0.024(6) 0.036(6) -0.005(5) 0.017(5) 0.002(5)
C4 0.015(5) 0.012(5) 0.046(6) 0.004(5) 0.015(5) -0.003(4)
C5 0.025(6) 0.030(6) 0.031(6) -0.003(5) 0.011(5) -0.001(5)
N11 0.014(4) 0.023(5) 0.038(5) -0.001(4) 0.007(4) 0.005(4)
N12 0.023(5) 0.028(5) 0.034(5) -0.009(4) 0.008(4) -0.003(4)
C11 0.018(5) 0.020(6) 0.031(6) 0.003(4) 0.011(5) 0.001(5)
C12 0.027(6) 0.023(6) 0.024(5) -0.004(5) 0.002(4) -0.004(5)
C13 0.030(6) 0.029(7) 0.026(5) -0.003(5) 0.002(5) -0.003(5)
C14 0.036(7) 0.053(9) 0.038(7) -0.003(6) 0.006(6) -0.010(6)
C15 0.039(7) 0.055(9) 0.046(7) -0.017(6) -0.002(6) -0.029(7)
C16 0.062(8) 0.023(7) 0.041(7) -0.017(5) 0.015(6) -0.009(6)
C17 0.043(7) 0.018(6) 0.042(6) -0.003(5) 0.013(6) 0.001(5)
C18 0.044(7) 0.042(8) 0.074(9) -0.005(6) 0.026(7) 0.004(6)
N21 0.024(5) 0.010(4) 0.041(5) -0.005(4) 0.010(4) 0.000(4)
N22 0.018(5) 0.025(5) 0.035(5) -0.002(4) 0.011(4) 0.002(4)
C21 0.021(5) 0.014(6) 0.034(6) -0.002(4) 0.010(4) -0.007(5)
C22 0.018(6) 0.029(7) 0.034(6) -0.001(5) 0.007(5) 0.005(5)
C23 0.022(6) 0.030(7) 0.028(6) 0.001(5) 0.010(4) -0.002(5)
C24 0.028(6) 0.030(7) 0.043(6) 0.011(5) 0.022(5) 0.012(5)
C25 0.023(6) 0.056(8) 0.041(7) 0.013(6) 0.009(5) 0.001(6)
C26 0.029(7) 0.042(8) 0.050(7) 0.010(6) 0.007(5) -0.008(6)
C27 0.028(6) 0.027(7) 0.047(7) 0.012(5) 0.006(5) -0.007(5)
C28 0.044(7) 0.031(7) 0.052(7) -0.003(5) 0.022(6) -0.002(5)

loop_
_atom_type_symbol
_atom_type_description
_atom_type_scat_dispersion_real
_atom_type_scat_dispersion_imag
_atom_type_scat_source
C C 0.0033 0.0016 'International Tables Vol C Tables 4.2.6.8 and 6.1.1.4'
H H 0.0000 0.0000 'International Tables Vol C Tables 4.2.6.8 and 6.1.1.4'
N N 0.0061 0.0033 'International Tables Vol C Tables 4.2.6.8 and 6.1.1.4'
O O 0.0106 0.0060 'International Tables Vol C Tables 4.2.6.8 and 6.1.1.4'
Cl Cl 0.1484 0.1585 'International Tables Vol C Tables 4.2.6.8 and 6.1.1.4'
Cu Cu 0.3201 1.2651 'International Tables Vol C Tables 4.2.6.8 and 6.1.1.4'

loop_
_geom_angle_atom_site_label_1
_geom_angle_atom_site_label_2
_geom_angle_atom_site_label_3
_geom_angle
_geom_angle_site_symmetry_1
_geom_angle_site_symmetry_3
N12 Cu1 N22 147.8(3) 1_545 .
N12 Cu1 Cl1 90.9(2) 1_545 .
N22 Cu1 Cl1 95.0(2) . .
N12 Cu1 Cl2 98.1(2) 1_545 .
N22 Cu1 Cl2 95.9(2) . .
Cl1 Cu1 Cl2 143.22(12) . .
N1 Cu2 N1 180.0(3) 3_755 .
N1 Cu2 Cl3 90.3(2) 3_755 .
N1 Cu2 Cl3 89.7(2) . .
N1 Cu2 Cl3 89.7(2) 3_755 3_755
N1 Cu2 Cl3 90.3(2) . 3_755
Cl3 Cu2 Cl3 180.0(2) . 3_755
C5 N1 C1 119.1(8) . .
C5 N1 Cu2 123.2(6) . .
C1 N1 Cu2 117.7(6) . .
N1 C1 C2 121.5(8) . .
C1 C2 C3 120.0(9) . .
C1 C2 C11 118.9(8) . .
C3 C2 C11 121.1(8) . .
C2 C3 C4 118.1(8) . .
C5 C4 C3 118.9(8) . .
C5 C4 C21 118.9(8) . .
C3 C4 C21 122.2(8) . .
N1 C5 C4 122.4(9) . .
C11 N11 C13 107.0(8) . .
C11 N11 C18 129.7(8) . .
C13 N11 C18 123.1(8) . .
C11 N12 C12 106.0(8) . .
C11 N12 Cu1 137.7(6) . 1_565
C12 N12 Cu1 116.2(6) . 1_565
N12 C11 N11 112.5(8) . .
N12 C11 C2 123.7(8) . .
N11 C11 C2 123.8(8) . .
C13 C12 N12 108.3(8) . .
C13 C12 C17 121.2(9) . .
N12 C12 C17 130.5(9) . .
C12 C13 C14 122.2(10) . .
C12 C13 N11 106.2(8) . .
C14 C13 N11 131.6(10) . .
C15 C14 C13 116.9(10) . .
C14 C15 C16 120.2(10) . .
C17 C16 C15 122.6(10) . .
C16 C17 C12 116.8(10) . .
C21 N21 C23 107.0(7) . .
C21 N21 C28 128.0(8) . .
C23 N21 C28 125.0(8) . .
C21 N22 C22 106.2(8) . .
C21 N22 Cu1 131.8(6) . .
C22 N22 Cu1 121.2(6) . .
N22 C21 N21 111.8(7) . .
N22 C21 C4 125.8(8) . .
N21 C21 C4 122.2(8) . .
C27 C22 N22 130.8(9) . .
C27 C22 C23 120.4(8) . .
N22 C22 C23 108.7(8) . .
N21 C23 C22 106.2(8) . .
N21 C23 C24 131.3(9) . .
C22 C23 C24 122.4(9) . .
C25 C24 C23 116.8(9) . .
C24 C25 C26 121.8(9) . .
C25 C26 C27 121.4(10) . .
C22 C27 C26 117.1(10) . .

loop_
_geom_bond_atom_site_label_1
_geom_bond_atom_site_label_2
_geom_bond_distance
_geom_bond_site_symmetry_2
Cu1 N12 2.011(8) 1_545
Cu1 N22 2.016(7) .
Cu1 Cl1 2.225(3) .
Cu1 Cl2 2.241(3) .
Cu2 N1 2.068(7) 3_755
Cu2 N1 2.068(7) .
Cu2 Cl3 2.247(3) .
Cu2 Cl3 2.247(3) 3_755
N1 C5 1.340(11) .
N1 C1 1.343(11) .
C1 C2 1.380(12) .
C2 C3 1.388(12) .
C2 C11 1.507(13) .
C3 C4 1.392(12) .
C4 C5 1.384(12) .
C4 C21 1.479(12) .
N11 C11 1.331(11) .
N11 C13 1.382(12) .
N11 C18 1.483(12) .
N12 C11 1.310(11) .
N12 C12 1.388(11) .
N12 Cu1 2.011(8) 1_565
C12 C13 1.375(13) .
C12 C17 1.392(13) .
C13 C14 1.381(13) .
C14 C15 1.376(15) .
C15 C16 1.414(15) .
C16 C17 1.348(13) .
N21 C21 1.353(11) .
N21 C23 1.388(11) .
N21 C28 1.474(12) .
N22 C21 1.329(11) .
N22 C22 1.386(11) .
C22 C27 1.385(13) .
C22 C23 1.389(13) .
C23 C24 1.390(12) .
C24 C25 1.369(14) .
C25 C26 1.383(15) .
C26 C27 1.399(13) .
